data_7113986
loop_
_publ_author_name
'Raja Mohanrao'
'Aromal Asokan'
'Kana M. Sureshan'

_publ_section_title
;
 Bio-inspired synthesis of rare and unnatural carbohydrates and cyclitols
 through strain driven epimerization
;
_journal_name_full Chem.Commun.
_journal_page_first 6707
_journal_paper_doi 10.1039/C4CC00868E
_journal_volume 50
_journal_year 2014
_chemical_formula_moiety 'C19 H24 O7'
_chemical_formula_sum 'C19 H24 O7'
_chemical_formula_weight 364.38
_chemical_melting_point 406.15
_chemical_name_systematic
;
 ?
;
_space_group_IT_number 15
_symmetry_cell_setting monoclinic
_symmetry_space_group_name_Hall '-C 2yc'
_symmetry_space_group_name_H-M 'C 1 2/c 1'
_atom_sites_solution_hydrogens geom
_atom_sites_solution_primary direct
_atom_sites_solution_secondary difmap
_audit_creation_method SHELXL-97
_cell_angle_alpha 90.00
_cell_angle_beta 97.678(2)
_cell_angle_gamma 90.00
_cell_formula_units_Z 8
_cell_length_a 34.7719(12)
_cell_length_b 6.3173(2)
_cell_length_c 16.9757(6)
_cell_measurement_reflns_used 6995
_cell_measurement_temperature 293(2)
_cell_measurement_theta_max 28.07
_cell_measurement_theta_min 2.83
_cell_volume 3695.5(2)
_computing_cell_refinement 'Bruker SAINT'
_computing_data_collection 'Bruker APEX2'
_computing_data_reduction 'Bruker SAINT'
_computing_molecular_graphics 'Bruker SHELXTL'
_computing_publication_material 'Bruker SHELXTL'
_computing_structure_refinement 'SHELXL-97 (Sheldrick, 2008)'
_computing_structure_solution 'SHELXS-97 (Sheldrick, 2008)'
_diffrn_ambient_temperature 293(2)
_diffrn_measured_fraction_theta_full 0.988
_diffrn_measured_fraction_theta_max 0.988
_diffrn_measurement_device_type 'Bruker APEX-II CCD'
_diffrn_measurement_method '\f and \w scans'
_diffrn_radiation_monochromator graphite
_diffrn_radiation_source 'fine-focus sealed tube'
_diffrn_radiation_type MoK\a
_diffrn_radiation_wavelength 0.71073
_diffrn_reflns_av_R_equivalents 0.0231
_diffrn_reflns_av_sigmaI/netI 0.0233
_diffrn_reflns_limit_h_max 36
_diffrn_reflns_limit_h_min -40
_diffrn_reflns_limit_k_max 7
_diffrn_reflns_limit_k_min -7
_diffrn_reflns_limit_l_max 20
_diffrn_reflns_limit_l_min -18
_diffrn_reflns_number 13229
_diffrn_reflns_theta_full 25.00
_diffrn_reflns_theta_max 25.00
_diffrn_reflns_theta_min 2.55
_diffrn_standards_number 0
_exptl_absorpt_coefficient_mu 0.100
_exptl_absorpt_correction_T_max 0.9901
_exptl_absorpt_correction_T_min 0.9803
_exptl_absorpt_correction_type multi-scan
_exptl_absorpt_process_details SADABS
_exptl_crystal_colour cplourless
_exptl_crystal_density_diffrn 1.310
_exptl_crystal_density_meas 1.309
_exptl_crystal_density_method 'not measured'
_exptl_crystal_description block
_exptl_crystal_F_000 1552
_exptl_crystal_size_max 0.20
_exptl_crystal_size_mid 0.15
_exptl_crystal_size_min 0.10
_refine_diff_density_max 0.192
_refine_diff_density_min -0.169
_refine_diff_density_rms 0.038
_refine_ls_extinction_coef 0.0016(3)
_refine_ls_extinction_expression Fc^*^=kFc[1+0.001xFc^2^\l^3^/sin(2\q)]^-1/4^
_refine_ls_extinction_method SHELXL
_refine_ls_goodness_of_fit_ref 1.071
_refine_ls_hydrogen_treatment mixed
_refine_ls_matrix_type full
_refine_ls_number_parameters 240
_refine_ls_number_reflns 3217
_refine_ls_number_restraints 1
_refine_ls_restrained_S_all 1.073
_refine_ls_R_factor_all 0.0669
_refine_ls_R_factor_gt 0.0427
_refine_ls_shift/su_max 0.016
_refine_ls_shift/su_mean 0.001
_refine_ls_structure_factor_coef Fsqd
_refine_ls_weighting_details 'calc w=1/[\s^2^(Fo^2^)+(0.0510P)^2^+2.8840P] where P=(Fo^2^+2Fc^2^)/3'
_refine_ls_weighting_scheme calc
_refine_ls_wR_factor_gt 0.1027
_refine_ls_wR_factor_ref 0.1226
_reflns_number_gt 2365
_reflns_number_total 3217
_reflns_threshold_expression >2\s(I)
_cod_data_source_file c4cc00868e3.cif
_cod_data_source_block 001_050612_kms_j_iv_178a_0m
_cod_original_sg_symbol_H-M 'C2/c  '
_cod_database_code 7113986

loop_
_symmetry_equiv_pos_as_xyz
'x, y, z'
'-x, y, -z+1/2'
'x+1/2, y+1/2, z'
'-x+1/2, y+1/2, -z+1/2'
'-x, -y, -z'
'x, -y, z-1/2'
'-x+1/2, -y+1/2, -z'
'x+1/2, -y+1/2, z-1/2'

loop_
_atom_site_label
_atom_site_type_symbol
_atom_site_fract_x
_atom_site_fract_y
_atom_site_fract_z
_atom_site_U_iso_or_equiv
_atom_site_adp_type
_atom_site_occupancy
_atom_site_symmetry_multiplicity
_atom_site_calc_flag
_atom_site_refinement_flags
C1 C 0.13041(5) 0.2851(3) -0.00979(12) 0.0427(5) Uani 1 1 d .
H1 H 0.1444 0.1590 0.0121 0.051 Uiso 1 1 calc R
C2 C 0.15297(5) 0.4794(3) 0.01990(11) 0.0418(5) Uani 1 1 d .
H2 H 0.1366 0.6058 0.0122 0.050 Uiso 1 1 calc R
C3 C 0.18973(5) 0.5068(3) -0.02094(11) 0.0430(5) Uani 1 1 d .
H3 H 0.1871 0.6338 -0.0544 0.052 Uiso 1 1 calc R
C4 C 0.19912(5) 0.3178(3) -0.07055(12) 0.0454(5) Uani 1 1 d .
H4 H 0.2216 0.3518 -0.0975 0.055 Uiso 1 1 calc R
C5 C 0.16463(5) 0.2657(4) -0.13244(12) 0.0478(5) Uani 1 1 d .
H5 H 0.1683 0.1263 -0.1557 0.057 Uiso 1 1 calc R
C6 C 0.12524(5) 0.2725(3) -0.09916(12) 0.0457(5) Uani 1 1 d .
H6 H 0.1096 0.1484 -0.1172 0.055 Uiso 1 1 calc R
C7 C 0.20349(5) 0.5624(4) 0.11608(12) 0.0473(5) Uani 1 1 d .
C8 C 0.19757(7) 0.7942(4) 0.13212(15) 0.0641(6) Uani 1 1 d .
H8A H 0.2223 0.8638 0.1415 0.096 Uiso 1 1 calc R
H8B H 0.1844 0.8092 0.1781 0.096 Uiso 1 1 calc R
H8C H 0.1822 0.8572 0.0870 0.096 Uiso 1 1 calc R
C9 C 0.22879(7) 0.4515(4) 0.18172(13) 0.0635(7) Uani 1 1 d .
H9A H 0.2532 0.5241 0.1924 0.095 Uiso 1 1 calc R
H9B H 0.2332 0.3084 0.1661 0.095 Uiso 1 1 calc R
H9C H 0.2162 0.4509 0.2288 0.095 Uiso 1 1 calc R
C10 C 0.12148(6) 0.4874(4) -0.20848(12) 0.0507(5) Uani 1 1 d .
C11 C 0.12087(8) 0.7176(4) -0.23024(16) 0.0755(7) Uani 1 1 d .
H11A H 0.1304 0.7349 -0.2804 0.113 Uiso 1 1 calc R
H11B H 0.1371 0.7953 -0.1901 0.113 Uiso 1 1 calc R
H11C H 0.0948 0.7700 -0.2342 0.113 Uiso 1 1 calc R
C12 C 0.09935(7) 0.3515(5) -0.27193(14) 0.0713(7) Uani 1 1 d .
H12A H 0.1095 0.3727 -0.3213 0.107 Uiso 1 1 calc R
H12B H 0.0724 0.3900 -0.2782 0.107 Uiso 1 1 calc R
H12C H 0.1021 0.2054 -0.2568 0.107 Uiso 1 1 calc R
C13 C 0.08001(5) 0.1116(3) 0.04708(12) 0.0466(5) Uani 1 1 d .
C14 C 0.04228(5) 0.1393(4) 0.07766(12) 0.0469(5) Uani 1 1 d .
C15 C 0.02408(7) 0.3315(4) 0.07779(17) 0.0742(8) Uani 1 1 d .
H15 H 0.0358 0.4516 0.0601 0.089 Uiso 1 1 calc R
C16 C -0.01176(9) 0.3466(6) 0.1043(2) 0.1090(12) Uani 1 1 d .
H16 H -0.0242 0.4770 0.1039 0.131 Uiso 1 1 calc R
C17 C -0.02888(9) 0.1728(6) 0.1310(2) 0.1009(11) Uani 1 1 d .
H17 H -0.0531 0.1840 0.1481 0.121 Uiso 1 1 calc R
C18 C -0.01087(8) -0.0165(6) 0.13272(18) 0.0865(9) Uani 1 1 d .
H18 H -0.0225 -0.1346 0.1522 0.104 Uiso 1 1 calc R
C19 C 0.02482(6) -0.0359(4) 0.10560(15) 0.0673(7) Uani 1 1 d .
H19 H 0.0370 -0.1671 0.1063 0.081 Uiso 1 1 calc R
O1 O 0.09292(3) 0.2930(2) 0.01878(8) 0.0469(4) Uani 1 1 d .
O2 O 0.16765(4) 0.4530(2) 0.10174(8) 0.0481(4) Uani 1 1 d .
O3 O 0.22015(4) 0.5379(3) 0.04327(8) 0.0550(4) Uani 1 1 d .
O4 O 0.20767(4) 0.1369(3) -0.02224(10) 0.0614(5) Uani 1 1 d D
O5 O 0.16100(4) 0.4228(3) -0.19294(8) 0.0562(4) Uani 1 1 d .
O6 O 0.10741(4) 0.4607(2) -0.13376(8) 0.0516(4) Uani 1 1 d .
O7 O 0.09689(5) -0.0525(3) 0.04656(13) 0.0859(6) Uani 1 1 d .
H4' H 0.2327(6) 0.069(5) -0.0346(18) 0.109(10) Uiso 1 1 d D

loop_
_atom_site_aniso_label
_atom_site_aniso_U_11
_atom_site_aniso_U_22
_atom_site_aniso_U_33
_atom_site_aniso_U_23
_atom_site_aniso_U_13
_atom_site_aniso_U_12
C1 0.0315(9) 0.0510(12) 0.0474(12) 0.0043(10) 0.0119(8) 0.0058(8)
C2 0.0357(9) 0.0514(12) 0.0393(11) 0.0032(9) 0.0084(8) 0.0045(8)
C3 0.0344(9) 0.0578(13) 0.0373(11) 0.0035(9) 0.0060(8) 0.0009(8)
C4 0.0358(9) 0.0571(13) 0.0449(11) 0.0054(10) 0.0110(8) 0.0067(9)
C5 0.0435(10) 0.0531(13) 0.0484(12) -0.0063(10) 0.0119(9) 0.0048(9)
C6 0.0389(10) 0.0487(12) 0.0503(13) -0.0030(10) 0.0085(9) 0.0017(9)
C7 0.0395(10) 0.0646(14) 0.0385(11) 0.0003(10) 0.0084(8) 0.0041(9)
C8 0.0671(14) 0.0620(16) 0.0627(15) -0.0014(13) 0.0064(12) -0.0004(12)
C9 0.0575(13) 0.0875(19) 0.0445(13) 0.0025(12) 0.0027(10) 0.0182(12)
C10 0.0468(11) 0.0652(15) 0.0406(12) -0.0028(11) 0.0078(9) 0.0057(10)
C11 0.0961(19) 0.0667(17) 0.0652(16) 0.0100(14) 0.0165(14) 0.0083(14)
C12 0.0657(15) 0.094(2) 0.0508(14) -0.0098(14) -0.0036(11) -0.0031(14)
C13 0.0375(10) 0.0515(13) 0.0508(12) 0.0066(10) 0.0057(9) 0.0031(9)
C14 0.0364(10) 0.0611(14) 0.0434(12) 0.0027(10) 0.0062(8) -0.0013(9)
C15 0.0594(14) 0.0653(17) 0.105(2) -0.0035(15) 0.0381(14) 0.0043(12)
C16 0.0775(19) 0.091(2) 0.172(4) -0.017(2) 0.066(2) 0.0102(17)
C17 0.0677(17) 0.116(3) 0.131(3) -0.018(2) 0.0570(18) -0.0072(18)
C18 0.0660(16) 0.105(2) 0.095(2) 0.0141(19) 0.0340(15) -0.0215(16)
C19 0.0541(13) 0.0744(17) 0.0753(17) 0.0161(14) 0.0152(12) -0.0048(12)
O1 0.0351(7) 0.0493(8) 0.0591(9) 0.0076(7) 0.0163(6) 0.0040(6)
O2 0.0427(7) 0.0654(10) 0.0379(8) 0.0020(7) 0.0112(6) -0.0012(6)
O3 0.0348(7) 0.0925(12) 0.0378(8) -0.0031(8) 0.0057(6) -0.0006(7)
O4 0.0465(8) 0.0676(11) 0.0731(10) 0.0196(9) 0.0184(7) 0.0189(7)
O5 0.0434(8) 0.0840(11) 0.0422(8) 0.0067(8) 0.0095(6) 0.0025(7)
O6 0.0475(8) 0.0635(10) 0.0452(8) 0.0036(7) 0.0116(6) 0.0129(7)
O7 0.0600(10) 0.0588(11) 0.1463(19) 0.0271(11) 0.0407(11) 0.0166(9)

loop_
_atom_type_symbol
_atom_type_description
_atom_type_scat_dispersion_real
_atom_type_scat_dispersion_imag
_atom_type_scat_source
C C 0.0033 0.0016 'International Tables Vol C Tables 4.2.6.8 and 6.1.1.4'
H H 0.0000 0.0000 'International Tables Vol C Tables 4.2.6.8 and 6.1.1.4'
O O 0.0106 0.0060 'International Tables Vol C Tables 4.2.6.8 and 6.1.1.4'

loop_
_geom_angle_atom_site_label_1
_geom_angle_atom_site_label_2
_geom_angle_atom_site_label_3
_geom_angle
O1 C1 C6 110.30(15)
O1 C1 C2 108.11(15)
C6 C1 C2 111.49(16)
O1 C1 H1 109.0
C6 C1 H1 109.0
C2 C1 H1 109.0
O2 C2 C1 109.47(16)
O2 C2 C3 103.94(14)
C1 C2 C3 111.50(16)
O2 C2 H2 110.6
C1 C2 H2 110.6
C3 C2 H2 110.6
O3 C3 C4 109.81(15)
O3 C3 C2 104.25(15)
C4 C3 C2 114.37(17)
O3 C3 H3 109.4
C4 C3 H3 109.4
C2 C3 H3 109.4
O4 C4 C5 108.11(17)
O4 C4 C3 110.91(16)
C5 C4 C3 110.15(15)
O4 C4 H4 109.2
C5 C4 H4 109.2
C3 C4 H4 109.2
O5 C5 C4 109.50(17)
O5 C5 C6 104.25(15)
C4 C5 C6 113.31(16)
O5 C5 H5 109.9
C4 C5 H5 109.9
C6 C5 H5 109.9
O6 C6 C1 110.92(16)
O6 C6 C5 103.25(16)
C1 C6 C5 112.10(15)
O6 C6 H6 110.1
C1 C6 H6 110.1
C5 C6 H6 110.1
O2 C7 O3 104.20(15)
O2 C7 C9 108.38(18)
O3 C7 C9 108.93(16)
O2 C7 C8 111.47(17)
O3 C7 C8 109.82(18)
C9 C7 C8 113.6(2)
C7 C8 H8A 109.5
C7 C8 H8B 109.5
H8A C8 H8B 109.5
C7 C8 H8C 109.5
H8A C8 H8C 109.5
H8B C8 H8C 109.5
C7 C9 H9A 109.5
C7 C9 H9B 109.5
H9A C9 H9B 109.5
C7 C9 H9C 109.5
H9A C9 H9C 109.5
H9B C9 H9C 109.5
O5 C10 O6 103.77(15)
O5 C10 C11 107.77(19)
O6 C10 C11 109.74(18)
O5 C10 C12 110.95(18)
O6 C10 C12 111.39(18)
C11 C10 C12 112.8(2)
C10 C11 H11A 109.5
C10 C11 H11B 109.5
H11A C11 H11B 109.5
C10 C11 H11C 109.5
H11A C11 H11C 109.5
H11B C11 H11C 109.5
C10 C12 H12A 109.5
C10 C12 H12B 109.5
H12A C12 H12B 109.5
C10 C12 H12C 109.5
H12A C12 H12C 109.5
H12B C12 H12C 109.5
O7 C13 O1 123.45(18)
O7 C13 C14 124.4(2)
O1 C13 C14 112.20(17)
C15 C14 C19 119.1(2)
C15 C14 C13 122.4(2)
C19 C14 C13 118.5(2)
C14 C15 C16 119.9(3)
C14 C15 H15 120.1
C16 C15 H15 120.1
C17 C16 C15 120.5(3)
C17 C16 H16 119.8
C15 C16 H16 119.8
C18 C17 C16 120.2(3)
C18 C17 H17 119.9
C16 C17 H17 119.9
C17 C18 C19 120.4(3)
C17 C18 H18 119.8
C19 C18 H18 119.8
C14 C19 C18 120.0(3)
C14 C19 H19 120.0
C18 C19 H19 120.0
C13 O1 C1 116.63(15)
C7 O2 C2 107.62(14)
C3 O3 C7 109.13(13)
C4 O4 H4' 110.0(17)
C5 O5 C10 108.94(15)
C10 O6 C6 106.35(15)

loop_
_geom_bond_atom_site_label_1
_geom_bond_atom_site_label_2
_geom_bond_distance
C1 O1 1.451(2)
C1 C6 1.506(3)
C1 C2 1.507(3)
C1 H1 0.9800
C2 O2 1.424(2)
C2 C3 1.543(2)
C2 H2 0.9800
C3 O3 1.427(2)
C3 C4 1.522(3)
C3 H3 0.9800
C4 O4 1.415(2)
C4 C5 1.521(3)
C4 H4 0.9800
C5 O5 1.422(3)
C5 C6 1.550(3)
C5 H5 0.9800
C6 O6 1.430(2)
C6 H6 0.9800
C7 O2 1.417(2)
C7 O3 1.442(2)
C7 C9 1.498(3)
C7 C8 1.509(3)
C8 H8A 0.9600
C8 H8B 0.9600
C8 H8C 0.9600
C9 H9A 0.9600
C9 H9B 0.9600
C9 H9C 0.9600
C10 O5 1.424(2)
C10 O6 1.429(2)
C10 C11 1.500(3)
C10 C12 1.506(3)
C11 H11A 0.9600
C11 H11B 0.9600
C11 H11C 0.9600
C12 H12A 0.9600
C12 H12B 0.9600
C12 H12C 0.9600
C13 O7 1.192(3)
C13 O1 1.343(2)
C13 C14 1.484(3)
C14 C15 1.369(3)
C14 C19 1.377(3)
C15 C16 1.384(3)
C15 H15 0.9300
C16 C17 1.355(5)
C16 H16 0.9300
C17 C18 1.348(4)
C17 H17 0.9300
C18 C19 1.385(4)
C18 H18 0.9300
C19 H19 0.9300
O4 H4' 1.018(18)

loop_
_geom_hbond_atom_site_label_D
_geom_hbond_atom_site_label_H
_geom_hbond_atom_site_label_A
_geom_hbond_distance_DH
_geom_hbond_distance_HA
_geom_hbond_distance_DA
_geom_hbond_angle_DHA
_geom_hbond_site_symmetry_A
O4 H4' O3 1.018(18) 1.796(18) 2.8081(19) 172(3) 7

loop_
_geom_torsion_atom_site_label_1
_geom_torsion_atom_site_label_2
_geom_torsion_atom_site_label_3
_geom_torsion_atom_site_label_4
_geom_torsion
O1 C1 C2 O2 76.80(18)
C6 C1 C2 O2 -161.80(14)
O1 C1 C2 C3 -168.76(15)
C6 C1 C2 C3 -47.4(2)
O2 C2 C3 O3 -11.9(2)
C1 C2 C3 O3 -129.77(17)
O2 C2 C3 C4 107.99(18)
C1 C2 C3 C4 -9.8(2)
O3 C3 C4 O4 53.0(2)
C2 C3 C4 O4 -63.8(2)
O3 C3 C4 C5 172.62(15)
C2 C3 C4 C5 55.8(2)
O4 C4 C5 O5 -166.29(15)
C3 C4 C5 O5 72.4(2)
O4 C4 C5 C6 77.8(2)
C3 C4 C5 C6 -43.5(2)
O1 C1 C6 O6 64.7(2)
C2 C1 C6 O6 -55.45(19)
O1 C1 C6 C5 179.51(16)
C2 C1 C6 C5 59.4(2)
O5 C5 C6 O6 -11.27(19)
C4 C5 C6 O6 107.70(19)
O5 C5 C6 C1 -130.71(18)
C4 C5 C6 C1 -11.7(3)
O7 C13 C14 C15 179.4(3)
O1 C13 C14 C15 -1.5(3)
O7 C13 C14 C19 -1.7(3)
O1 C13 C14 C19 177.42(19)
C19 C14 C15 C16 -1.3(4)
C13 C14 C15 C16 177.6(3)
C14 C15 C16 C17 0.6(5)
C15 C16 C17 C18 0.8(6)
C16 C17 C18 C19 -1.5(5)
C15 C14 C19 C18 0.6(4)
C13 C14 C19 C18 -178.4(2)
C17 C18 C19 C14 0.8(4)
O7 C13 O1 C1 -3.2(3)
C14 C13 O1 C1 177.68(15)
C6 C1 O1 C13 101.0(2)
C2 C1 O1 C13 -136.89(17)
O3 C7 O2 C2 -34.1(2)
C9 C7 O2 C2 -149.99(17)
C8 C7 O2 C2 84.3(2)
C1 C2 O2 C7 147.78(15)
C3 C2 O2 C7 28.6(2)
C4 C3 O3 C7 -131.42(17)
C2 C3 O3 C7 -8.5(2)
O2 C7 O3 C3 25.9(2)
C9 C7 O3 C3 141.45(19)
C8 C7 O3 C3 -93.6(2)
C4 C5 O5 C10 -133.16(17)
C6 C5 O5 C10 -11.6(2)
O6 C10 O5 C5 30.3(2)
C11 C10 O5 C5 146.68(18)
C12 C10 O5 C5 -89.4(2)
O5 C10 O6 C6 -37.8(2)
C11 C10 O6 C6 -152.77(18)
C12 C10 O6 C6 81.6(2)
C1 C6 O6 C10 150.30(16)
C5 C6 O6 C10 30.04(19)
